data_7708308
loop_
_publ_author_name
'Eilrich, Volker Jens'
'Grell, Toni'
'L\"onnecke, Peter'
'Hey-Hawkins, Evamarie'

_publ_section_title
;
 Facile synthesis of cyclo-(P4tBu3)-containing oligo- and pnictaphosphanes
;
_journal_name_full 'Dalton Transactions'
_journal_paper_doi 10.1039/D1DT02639A
_journal_year 2021
_chemical_formula_moiety 'C36 H81 P12 Sb'
_chemical_formula_sum 'C36 H81 P12 Sb'
_chemical_formula_weight 1007.39
_space_group_crystal_system monoclinic
_space_group_IT_number 14
_space_group_name_Hall '-P 2ybc'
_space_group_name_H-M_alt 'P 1 21/c 1'
_atom_sites_solution_hydrogens geom
_atom_sites_solution_primary dual
_atom_sites_solution_secondary difmap
_audit_creation_method SHELXL-2018/3
_audit_update_record
;
2021-07-19 deposited with the CCDC.	2021-09-03 downloaded from the CCDC.
;
_cell_angle_alpha 90
_cell_angle_beta 100.9570(10)
_cell_angle_gamma 90
_cell_formula_units_Z 4
_cell_length_a 14.0171(2)
_cell_length_b 23.7666(3)
_cell_length_c 16.2734(2)
_cell_measurement_reflns_used 33554
_cell_measurement_temperature 130(2)
_cell_measurement_theta_max 31.9250
_cell_measurement_theta_min 1.9340
_cell_volume 5322.47(12)
_computing_cell_refinement 'CrysAlisPro 1.171.41.93a (Rigaku OD, 2020)'
_computing_data_collection 'CrysAlisPro 1.171.41.93a (Rigaku OD, 2020)'
_computing_data_reduction 'CrysAlisPro 1.171.41.93a (Rigaku OD, 2020)'
_computing_molecular_graphics
;
 ORTEP3 for Windows
 L. J. Farrugia, J. Appl. Crystallogr. 1997, 30, 565.
 or
 DIAMOND Version 4.5.3
 K. Brandenburg, Crystal Impact GbR, Bonn, Germany
;
_computing_publication_material
;
 WINGX
 L.J. Farrugia,
 J. Appl. Cryst., 2012, 45, 849-854.
;
_computing_structure_refinement 'SHELXL-2018/3 (Sheldrick, 2018)'
_computing_structure_solution SHELXT-2018-2
_diffrn_ambient_temperature 130(2)
_diffrn_detector_area_resol_mean 16.3560
_diffrn_measured_fraction_theta_full 1.000
_diffrn_measured_fraction_theta_max 0.947
_diffrn_measurement_device_type 'Xcalibur, Sapphire3, Gemini'
_diffrn_measurement_method '\w scans'
_diffrn_radiation_type MoK\a
_diffrn_radiation_wavelength 0.71073
_diffrn_reflns_av_R_equivalents 0.0518
_diffrn_reflns_av_unetI/netI 0.1101
_diffrn_reflns_Laue_measured_fraction_full 1.000
_diffrn_reflns_Laue_measured_fraction_max 0.947
_diffrn_reflns_limit_h_max 21
_diffrn_reflns_limit_h_min -20
_diffrn_reflns_limit_k_max 35
_diffrn_reflns_limit_k_min -35
_diffrn_reflns_limit_l_max 23
_diffrn_reflns_limit_l_min -24
_diffrn_reflns_number 40984
_diffrn_reflns_point_group_measured_fraction_full 1.000
_diffrn_reflns_point_group_measured_fraction_max 0.947
_diffrn_reflns_theta_full 30.510
_diffrn_reflns_theta_max 32.303
_diffrn_reflns_theta_min 1.958
_diffrn_source 'fine-focus sealed X-ray tube'
_exptl_absorpt_coefficient_mu 0.902
_exptl_absorpt_correction_T_max 1.00000
_exptl_absorpt_correction_T_min 0.92965
_exptl_absorpt_correction_type multi-scan
_exptl_absorpt_process_details
;
CrysAlisPro 1.171.41.93a (Rigaku Oxford Diffraction, 2020)
Empirical absorption correction using spherical harmonics,
implemented in SCALE3 ABSPACK scaling algorithm.
;
_exptl_crystal_colour 'clear pale yellow'
_exptl_crystal_density_diffrn 1.257
_exptl_crystal_description needle
_exptl_crystal_F_000 2112
_exptl_crystal_size_max 0.70
_exptl_crystal_size_mid 0.11
_exptl_crystal_size_min 0.08
_refine_diff_density_max 1.053
_refine_diff_density_min -1.143
_refine_diff_density_rms 0.147
_refine_ls_extinction_method none
_refine_ls_goodness_of_fit_ref 0.801
_refine_ls_hydrogen_treatment constr
_refine_ls_matrix_type full
_refine_ls_number_parameters 470
_refine_ls_number_reflns 40984
_refine_ls_number_restraints 0
_refine_ls_restrained_S_all 0.801
_refine_ls_R_factor_all 0.0827
_refine_ls_R_factor_gt 0.0363
_refine_ls_shift/su_max 0.003
_refine_ls_shift/su_mean 0.000
_refine_ls_structure_factor_coef Fsqd
_refine_ls_weighting_details 'w=1/[\s^2^(Fo^2^)+(0.0207P)^2^] where P=(Fo^2^+2Fc^2^)/3'
_refine_ls_weighting_scheme calc
_refine_ls_wR_factor_gt 0.0549
_refine_ls_wR_factor_ref 0.0594
_reflns_Friedel_coverage 0.000
_reflns_number_gt 22882
_reflns_number_total 40984
_reflns_threshold_expression 'I > 2\s(I)'
_cod_data_source_file d1dt02639a2.cif
_cod_data_source_block comp6_x3371fin
_cod_original_sg_symbol_H-M 'P 21/c'
_cod_database_code 7708308
_shelx_shelxl_version_number 2018/3
_shelx_space_group_comment
;
The symmetry employed for this shelxl refinement is uniquely defined
by the following loop, which should always be used as a source of
symmetry information in preference to the above space-group names.
They are only intended as comments.
;

loop_
_space_group_symop_operation_xyz
'x, y, z'
'-x, y+1/2, -z+1/2'
'-x, -y, -z'
'x, -y-1/2, z-1/2'

loop_
_atom_site_label
_atom_site_type_symbol
_atom_site_fract_x
_atom_site_fract_y
_atom_site_fract_z
_atom_site_U_iso_or_equiv
_atom_site_adp_type
_atom_site_occupancy
_atom_site_site_symmetry_order
_atom_site_calc_flag
_atom_site_refinement_flags_posn
_atom_site_refinement_flags_adp
_atom_site_refinement_flags_occupancy
_atom_site_disorder_assembly
_atom_site_disorder_group
Sb1 Sb 0.71276(2) 0.25316(2) 0.63510(2) 0.01562(3) Uani 1 1 d . . . . .
P1 P 0.76101(4) 0.16912(2) 0.73032(3) 0.01704(11) Uani 1 1 d . . . . .
P2 P 0.79415(4) 0.10683(2) 0.63767(3) 0.02113(12) Uani 1 1 d . . . . .
P3 P 0.94290(4) 0.10151(2) 0.71408(3) 0.02198(12) Uani 1 1 d . . . . .
P4 P 0.91918(4) 0.18633(2) 0.76335(3) 0.01784(11) Uani 1 1 d . . . . .
P5 P 0.81612(4) 0.31827(2) 0.73933(3) 0.01723(11) Uani 1 1 d . . . . .
P6 P 0.89514(4) 0.36359(2) 0.65307(3) 0.01903(12) Uani 1 1 d . . . . .
P7 P 0.82988(4) 0.44234(2) 0.68971(3) 0.01951(12) Uani 1 1 d . . . . .
P8 P 0.71349(4) 0.39032(2) 0.72641(3) 0.01745(11) Uani 1 1 d . . . . .
P9 P 0.56565(4) 0.27107(2) 0.70167(3) 0.01669(11) Uani 1 1 d . . . . .
P10 P 0.45448(4) 0.28625(2) 0.58671(3) 0.01972(12) Uani 1 1 d . . . . .
P11 P 0.37677(4) 0.21050(2) 0.61888(3) 0.01981(12) Uani 1 1 d . . . . .
P12 P 0.51544(4) 0.18242(2) 0.69769(3) 0.01719(11) Uani 1 1 d . . . . .
C1 C 0.73542(17) 0.03942(8) 0.66404(14) 0.0259(5) Uani 1 1 d . . . . .
C2 C 0.63003(18) 0.04120(9) 0.61730(15) 0.0368(6) Uani 1 1 d . . . . .
H2A H 0.628654 0.046133 0.557297 0.055 Uiso 1 1 calc R U . . .
H2B H 0.596306 0.072721 0.638110 0.055 Uiso 1 1 calc R U . . .
H2C H 0.597556 0.005876 0.626519 0.055 Uiso 1 1 calc R U . . .
C3 C 0.73826(18) 0.02964(9) 0.75730(14) 0.0325(6) Uani 1 1 d . . . . .
H3A H 0.707704 -0.006552 0.765146 0.049 Uiso 1 1 calc R U . . .
H3B H 0.702971 0.059934 0.779419 0.049 Uiso 1 1 calc R U . . .
H3C H 0.805931 0.029264 0.787128 0.049 Uiso 1 1 calc R U . . .
C4 C 0.79002(18) -0.00797(9) 0.62923(14) 0.0346(6) Uani 1 1 d . . . . .
H4A H 0.759979 -0.044160 0.637992 0.052 Uiso 1 1 calc R U . . .
H4B H 0.858038 -0.008076 0.658197 0.052 Uiso 1 1 calc R U . . .
H4C H 0.787020 -0.002024 0.569201 0.052 Uiso 1 1 calc R U . . .
C5 C 1.02543(17) 0.11676(10) 0.63771(14) 0.0311(6) Uani 1 1 d . . . . .
C6 C 0.99231(19) 0.16462(10) 0.57690(14) 0.0359(6) Uani 1 1 d . . . . .
H6A H 0.988293 0.199457 0.608287 0.054 Uiso 1 1 calc R U . . .
H6B H 0.928241 0.155735 0.543550 0.054 Uiso 1 1 calc R U . . .
H6C H 1.039059 0.169507 0.539693 0.054 Uiso 1 1 calc R U . . .
C7 C 1.0315(2) 0.06160(11) 0.58926(16) 0.0492(8) Uani 1 1 d . . . . .
H7A H 1.077099 0.066347 0.550998 0.074 Uiso 1 1 calc R U . . .
H7B H 0.967053 0.052159 0.557091 0.074 Uiso 1 1 calc R U . . .
H7C H 1.054173 0.031202 0.628856 0.074 Uiso 1 1 calc R U . . .
C8 C 1.12458(18) 0.13101(12) 0.69182(16) 0.0494(7) Uani 1 1 d . . . . .
H8A H 1.172227 0.136887 0.655691 0.074 Uiso 1 1 calc R U . . .
H8B H 1.145861 0.099879 0.730447 0.074 Uiso 1 1 calc R U . . .
H8C H 1.118954 0.165370 0.723852 0.074 Uiso 1 1 calc R U . . .
C9 C 0.94767(16) 0.17640(9) 0.88062(12) 0.0238(5) Uani 1 1 d . . . . .
C10 C 0.91298(18) 0.12093(9) 0.91085(13) 0.0313(6) Uani 1 1 d . . . . .
H10A H 0.928638 0.119627 0.972133 0.047 Uiso 1 1 calc R U . . .
H10B H 0.945397 0.089721 0.887914 0.047 Uiso 1 1 calc R U . . .
H10C H 0.842517 0.117646 0.892013 0.047 Uiso 1 1 calc R U . . .
C11 C 1.05810(18) 0.18017(12) 0.90574(15) 0.0468(7) Uani 1 1 d . . . . .
H11A H 1.080151 0.216531 0.887933 0.070 Uiso 1 1 calc R U . . .
H11B H 1.087885 0.149727 0.878748 0.070 Uiso 1 1 calc R U . . .
H11C H 1.077154 0.176669 0.966659 0.070 Uiso 1 1 calc R U . . .
C12 C 0.9004(2) 0.22464(10) 0.91991(14) 0.0382(6) Uani 1 1 d . . . . .
H12A H 0.829697 0.222744 0.901645 0.057 Uiso 1 1 calc R U . . .
H12B H 0.924273 0.260588 0.902306 0.057 Uiso 1 1 calc R U . . .
H12C H 0.916819 0.221609 0.981026 0.057 Uiso 1 1 calc R U . . .
C13 C 1.02486(15) 0.36755(9) 0.71080(14) 0.0255(5) Uani 1 1 d . . . . .
C14 C 1.07256(17) 0.31210(9) 0.69314(17) 0.0386(6) Uani 1 1 d . . . . .
H14A H 1.141371 0.312658 0.719880 0.058 Uiso 1 1 calc R U . . .
H14B H 1.066859 0.307343 0.632580 0.058 Uiso 1 1 calc R U . . .
H14C H 1.040002 0.280762 0.715636 0.058 Uiso 1 1 calc R U . . .
C15 C 1.07111(17) 0.41630(9) 0.67098(15) 0.0328(6) Uani 1 1 d . . . . .
H15A H 1.040611 0.451769 0.682685 0.049 Uiso 1 1 calc R U . . .
H15B H 1.061483 0.410593 0.610319 0.049 Uiso 1 1 calc R U . . .
H15C H 1.140836 0.417769 0.694430 0.049 Uiso 1 1 calc R U . . .
C16 C 1.03696(17) 0.37658(10) 0.80492(14) 0.0339(6) Uani 1 1 d . . . . .
H16A H 1.106290 0.378412 0.829775 0.051 Uiso 1 1 calc R U . . .
H16B H 1.006940 0.345236 0.829780 0.051 Uiso 1 1 calc R U . . .
H16C H 1.005443 0.411899 0.815738 0.051 Uiso 1 1 calc R U . . .
C17 C 0.76888(17) 0.47321(9) 0.58625(13) 0.0262(5) Uani 1 1 d . . . . .
C18 C 0.71025(17) 0.43137(10) 0.52570(13) 0.0320(6) Uani 1 1 d . . . . .
H18A H 0.681867 0.450709 0.473598 0.048 Uiso 1 1 calc R U . . .
H18B H 0.658212 0.415400 0.551036 0.048 Uiso 1 1 calc R U . . .
H18C H 0.753024 0.401109 0.513579 0.048 Uiso 1 1 calc R U . . .
C19 C 0.84914(19) 0.49987(10) 0.54768(14) 0.0365(6) Uani 1 1 d . . . . .
H19A H 0.820194 0.519459 0.495939 0.055 Uiso 1 1 calc R U . . .
H19B H 0.893211 0.470463 0.535058 0.055 Uiso 1 1 calc R U . . .
H19C H 0.885560 0.526807 0.587264 0.055 Uiso 1 1 calc R U . . .
C20 C 0.70081(19) 0.51913(10) 0.60782(15) 0.0390(6) Uani 1 1 d . . . . .
H20A H 0.738079 0.545815 0.647308 0.058 Uiso 1 1 calc R U . . .
H20B H 0.649948 0.501884 0.633281 0.058 Uiso 1 1 calc R U . . .
H20C H 0.670917 0.539042 0.556642 0.058 Uiso 1 1 calc R U . . .
C21 C 0.71460(17) 0.41210(9) 0.83848(12) 0.0246(5) Uani 1 1 d . . . . .
C22 C 0.6584(2) 0.36785(11) 0.87696(14) 0.0422(7) Uani 1 1 d . . . . .
H22A H 0.692230 0.331652 0.878564 0.063 Uiso 1 1 calc R U . . .
H22B H 0.592978 0.364195 0.843150 0.063 Uiso 1 1 calc R U . . .
H22C H 0.653882 0.379140 0.934004 0.063 Uiso 1 1 calc R U . . .
C23 C 0.81492(18) 0.41756(10) 0.89216(13) 0.0350(6) Uani 1 1 d . . . . .
H23A H 0.809115 0.428367 0.949118 0.053 Uiso 1 1 calc R U . . .
H23B H 0.851696 0.446419 0.868459 0.053 Uiso 1 1 calc R U . . .
H23C H 0.848915 0.381436 0.893664 0.053 Uiso 1 1 calc R U . . .
C24 C 0.6624(2) 0.46849(11) 0.83321(16) 0.0537(8) Uani 1 1 d . . . . .
H24A H 0.596790 0.464349 0.799869 0.081 Uiso 1 1 calc R U . . .
H24B H 0.698579 0.496204 0.806687 0.081 Uiso 1 1 calc R U . . .
H24C H 0.658239 0.481242 0.889690 0.081 Uiso 1 1 calc R U . . .
C25 C 0.37978(16) 0.34673(9) 0.61529(13) 0.0248(5) Uani 1 1 d . . . . .
C26 C 0.28394(16) 0.34497(10) 0.55183(14) 0.0336(6) Uani 1 1 d . . . . .
H26A H 0.243734 0.377284 0.560853 0.050 Uiso 1 1 calc R U . . .
H26B H 0.249293 0.310051 0.559055 0.050 Uiso 1 1 calc R U . . .
H26C H 0.297483 0.346466 0.494960 0.050 Uiso 1 1 calc R U . . .
C27 C 0.35877(17) 0.34473(10) 0.70378(14) 0.0326(6) Uani 1 1 d . . . . .
H27A H 0.420157 0.345228 0.744343 0.049 Uiso 1 1 calc R U . . .
H27B H 0.323032 0.310189 0.710938 0.049 Uiso 1 1 calc R U . . .
H27C H 0.319607 0.377473 0.712945 0.049 Uiso 1 1 calc R U . . .
C28 C 0.43642(17) 0.40026(9) 0.60369(15) 0.0349(6) Uani 1 1 d . . . . .
H28A H 0.449272 0.401415 0.546588 0.052 Uiso 1 1 calc R U . . .
H28B H 0.498170 0.400373 0.643805 0.052 Uiso 1 1 calc R U . . .
H28C H 0.398108 0.433283 0.613262 0.052 Uiso 1 1 calc R U . . .
C29 C 0.36904(16) 0.16411(9) 0.52348(13) 0.0251(5) Uani 1 1 d . . . . .
C30 C 0.28360(18) 0.18607(11) 0.45902(14) 0.0383(6) Uani 1 1 d . . . . .
H30A H 0.295786 0.225255 0.445332 0.058 Uiso 1 1 calc R U . . .
H30B H 0.224035 0.183983 0.482124 0.058 Uiso 1 1 calc R U . . .
H30C H 0.276132 0.163083 0.408202 0.058 Uiso 1 1 calc R U . . .
C31 C 0.34772(18) 0.10473(9) 0.55192(15) 0.0353(6) Uani 1 1 d . . . . .
H31A H 0.339749 0.079023 0.504018 0.053 Uiso 1 1 calc R U . . .
H31B H 0.287887 0.105246 0.574778 0.053 Uiso 1 1 calc R U . . .
H31C H 0.401871 0.091954 0.595148 0.053 Uiso 1 1 calc R U . . .
C32 C 0.46093(17) 0.16292(10) 0.48600(13) 0.0295(5) Uani 1 1 d . . . . .
H32A H 0.515365 0.148840 0.527842 0.044 Uiso 1 1 calc R U . . .
H32B H 0.475623 0.201046 0.469105 0.044 Uiso 1 1 calc R U . . .
H32C H 0.450789 0.138129 0.436995 0.044 Uiso 1 1 calc R U . . .
C33 C 0.48570(16) 0.17019(9) 0.80472(12) 0.0236(5) Uani 1 1 d . . . . .
C34 C 0.41094(18) 0.21058(11) 0.82756(14) 0.0387(6) Uani 1 1 d . . . . .
H34A H 0.401493 0.202627 0.884557 0.058 Uiso 1 1 calc R U . . .
H34B H 0.349163 0.205852 0.788295 0.058 Uiso 1 1 calc R U . . .
H34C H 0.433921 0.249334 0.824552 0.058 Uiso 1 1 calc R U . . .
C35 C 0.4470(2) 0.11014(10) 0.80278(16) 0.0525(8) Uani 1 1 d . . . . .
H35A H 0.386254 0.107516 0.761681 0.079 Uiso 1 1 calc R U . . .
H35B H 0.434958 0.100034 0.858284 0.079 Uiso 1 1 calc R U . . .
H35C H 0.495033 0.084290 0.787118 0.079 Uiso 1 1 calc R U . . .
C36 C 0.57960(18) 0.17521(11) 0.86902(13) 0.0368(6) Uani 1 1 d . . . . .
H36A H 0.604613 0.213700 0.868744 0.055 Uiso 1 1 calc R U . . .
H36B H 0.627774 0.148821 0.854951 0.055 Uiso 1 1 calc R U . . .
H36C H 0.566865 0.166337 0.924750 0.055 Uiso 1 1 calc R U . . .

loop_
_atom_site_aniso_label
_atom_site_aniso_U_11
_atom_site_aniso_U_22
_atom_site_aniso_U_33
_atom_site_aniso_U_23
_atom_site_aniso_U_13
_atom_site_aniso_U_12
Sb1 0.01338(6) 0.01395(6) 0.01905(6) 0.00023(6) 0.00190(5) -0.00015(6)
P1 0.0168(3) 0.0131(3) 0.0205(3) 0.0001(2) 0.0015(2) 0.0009(2)
P2 0.0255(3) 0.0151(3) 0.0215(3) -0.0013(2) 0.0011(2) 0.0035(2)
P3 0.0219(3) 0.0205(3) 0.0234(3) 0.0018(2) 0.0041(2) 0.0071(2)
P4 0.0153(3) 0.0189(3) 0.0185(3) 0.0014(2) 0.0012(2) 0.0012(2)
P5 0.0149(3) 0.0143(3) 0.0218(3) 0.0000(2) 0.0018(2) -0.0014(2)
P6 0.0154(3) 0.0170(3) 0.0253(3) -0.0006(2) 0.0054(2) -0.0021(2)
P7 0.0222(3) 0.0140(3) 0.0224(3) 0.0000(2) 0.0042(2) -0.0019(2)
P8 0.0174(3) 0.0158(3) 0.0193(3) -0.0016(2) 0.0038(2) 0.0009(2)
P9 0.0132(3) 0.0160(2) 0.0203(3) 0.0003(2) 0.0018(2) -0.0004(2)
P10 0.0138(3) 0.0224(3) 0.0222(3) 0.0031(2) 0.0017(2) 0.0012(2)
P11 0.0142(3) 0.0243(3) 0.0207(3) -0.0023(2) 0.0029(2) -0.0033(2)
P12 0.0171(3) 0.0166(3) 0.0178(3) 0.0001(2) 0.0033(2) -0.0033(2)
C1 0.0295(13) 0.0134(10) 0.0320(12) -0.0016(9) -0.0016(10) 0.0020(9)
C2 0.0346(16) 0.0219(12) 0.0503(16) -0.0043(11) -0.0010(12) -0.0026(11)
C3 0.0413(16) 0.0159(11) 0.0406(14) 0.0037(10) 0.0083(12) -0.0025(10)
C4 0.0431(16) 0.0171(11) 0.0405(15) -0.0052(10) 0.0000(12) 0.0054(11)
C5 0.0272(14) 0.0365(14) 0.0321(13) 0.0005(11) 0.0120(11) 0.0094(11)
C6 0.0415(16) 0.0406(15) 0.0299(13) 0.0051(11) 0.0177(12) 0.0011(12)
C7 0.060(2) 0.0455(17) 0.0489(16) -0.0035(13) 0.0275(15) 0.0205(15)
C8 0.0257(15) 0.075(2) 0.0507(17) 0.0055(15) 0.0146(13) 0.0087(14)
C9 0.0229(12) 0.0268(12) 0.0189(11) 0.0018(9) -0.0026(9) -0.0001(10)
C10 0.0444(16) 0.0301(13) 0.0196(12) 0.0035(9) 0.0064(11) 0.0013(11)
C11 0.0310(16) 0.071(2) 0.0317(14) 0.0091(13) -0.0105(12) -0.0048(14)
C12 0.0595(19) 0.0327(14) 0.0193(12) -0.0023(10) -0.0004(12) 0.0040(13)
C13 0.0150(11) 0.0209(11) 0.0405(14) 0.0019(10) 0.0046(10) -0.0031(9)
C14 0.0163(12) 0.0280(13) 0.0723(19) 0.0055(13) 0.0105(12) 0.0004(10)
C15 0.0194(13) 0.0296(13) 0.0492(15) 0.0014(11) 0.0063(11) -0.0085(10)
C16 0.0192(13) 0.0367(14) 0.0407(14) 0.0053(11) -0.0072(10) -0.0065(10)
C17 0.0333(14) 0.0208(11) 0.0244(12) 0.0048(9) 0.0053(10) 0.0075(10)
C18 0.0343(15) 0.0405(14) 0.0197(12) 0.0029(10) 0.0015(10) 0.0063(12)
C19 0.0504(18) 0.0296(13) 0.0329(14) 0.0100(11) 0.0164(12) 0.0015(12)
C20 0.0478(18) 0.0314(14) 0.0376(14) 0.0084(11) 0.0079(12) 0.0175(12)
C21 0.0319(14) 0.0229(11) 0.0205(11) -0.0059(9) 0.0087(10) -0.0012(10)
C22 0.0459(17) 0.0578(17) 0.0280(13) -0.0126(12) 0.0198(12) -0.0222(14)
C23 0.0438(16) 0.0413(15) 0.0204(12) -0.0046(10) 0.0068(11) -0.0171(12)
C24 0.078(2) 0.0454(17) 0.0389(16) -0.0139(13) 0.0150(15) 0.0252(16)
C25 0.0165(11) 0.0218(11) 0.0338(13) 0.0043(9) -0.0005(9) 0.0049(9)
C26 0.0185(13) 0.0353(14) 0.0437(15) 0.0030(11) -0.0026(11) 0.0085(10)
C27 0.0244(13) 0.0341(14) 0.0395(14) -0.0051(11) 0.0063(11) 0.0115(11)
C28 0.0261(14) 0.0248(13) 0.0508(16) 0.0037(11) -0.0006(12) 0.0036(10)
C29 0.0229(12) 0.0313(13) 0.0201(11) -0.0068(9) 0.0009(9) -0.0071(10)
C30 0.0288(14) 0.0548(17) 0.0278(13) -0.0096(12) -0.0040(11) -0.0048(12)
C31 0.0338(15) 0.0331(14) 0.0393(14) -0.0133(11) 0.0078(12) -0.0117(11)
C32 0.0302(14) 0.0369(14) 0.0220(12) -0.0076(10) 0.0059(10) -0.0015(11)
C33 0.0265(13) 0.0258(12) 0.0197(11) 0.0034(9) 0.0075(9) -0.0043(10)
C34 0.0341(15) 0.0639(18) 0.0201(12) 0.0006(12) 0.0100(11) 0.0068(13)
C35 0.080(2) 0.0434(16) 0.0409(16) 0.0059(13) 0.0277(15) -0.0274(16)
C36 0.0349(15) 0.0537(16) 0.0217(12) 0.0095(11) 0.0054(11) 0.0017(13)

loop_
_atom_type_symbol
_atom_type_description
_atom_type_scat_dispersion_real
_atom_type_scat_dispersion_imag
_atom_type_scat_source
Sb Sb -0.5866 1.5461 'International Tables Vol C Tables 4.2.6.8 and 6.1.1.4'
P P 0.1023 0.0942 'International Tables Vol C Tables 4.2.6.8 and 6.1.1.4'
C C 0.0033 0.0016 'International Tables Vol C Tables 4.2.6.8 and 6.1.1.4'
H H 0.0000 0.0000 'International Tables Vol C Tables 4.2.6.8 and 6.1.1.4'

loop_
_geom_angle_atom_site_label_1
_geom_angle_atom_site_label_2
_geom_angle_atom_site_label_3
_geom_angle
_geom_angle_site_symmetry_1
_geom_angle_site_symmetry_3
_geom_angle_publ_flag
P5 Sb1 P1 91.134(17) . . ?
P5 Sb1 P9 91.106(17) . . ?
P1 Sb1 P9 90.876(17) . . ?
P4 P1 P2 87.66(3) . . ?
P4 P1 Sb1 98.10(2) . . ?
P2 P1 Sb1 100.11(2) . . ?
C1 P2 P3 103.20(7) . . ?
C1 P2 P1 104.75(7) . . ?
P3 P2 P1 87.31(3) . . ?
C5 P3 P4 102.50(8) . . ?
C5 P3 P2 104.38(8) . . ?
P4 P3 P2 87.78(3) . . ?
C9 P4 P1 103.38(7) . . ?
C9 P4 P3 103.55(7) . . ?
P1 P4 P3 87.50(3) . . ?
P8 P5 P6 87.61(3) . . ?
P8 P5 Sb1 97.45(2) . . ?
P6 P5 Sb1 99.38(2) . . ?
C13 P6 P7 103.44(7) . . ?
C13 P6 P5 104.99(7) . . ?
P7 P6 P5 87.63(3) . . ?
C17 P7 P6 103.23(7) . . ?
C17 P7 P8 103.03(8) . . ?
P6 P7 P8 87.93(3) . . ?
C21 P8 P7 103.61(7) . . ?
C21 P8 P5 103.48(7) . . ?
P7 P8 P5 87.64(3) . . ?
P12 P9 P10 87.81(3) . . ?
P12 P9 Sb1 96.15(2) . . ?
P10 P9 Sb1 99.45(2) . . ?
C25 P10 P11 103.86(7) . . ?
C25 P10 P9 104.41(7) . . ?
P11 P10 P9 88.10(3) . . ?
C29 P11 P10 103.51(7) . . ?
C29 P11 P12 101.92(7) . . ?
P10 P11 P12 87.99(3) . . ?
C33 P12 P11 104.88(7) . . ?
C33 P12 P9 104.11(7) . . ?
P11 P12 P9 88.25(3) . . ?
C2 C1 C3 109.8(2) . . ?
C2 C1 C4 109.90(18) . . ?
C3 C1 C4 109.59(18) . . ?
C2 C1 P2 106.59(15) . . ?
C3 C1 P2 115.13(15) . . ?
C4 C1 P2 105.68(16) . . ?
C1 C2 H2A 109.5 . . ?
C1 C2 H2B 109.5 . . ?
H2A C2 H2B 109.5 . . ?
C1 C2 H2C 109.5 . . ?
H2A C2 H2C 109.5 . . ?
H2B C2 H2C 109.5 . . ?
C1 C3 H3A 109.5 . . ?
C1 C3 H3B 109.5 . . ?
H3A C3 H3B 109.5 . . ?
C1 C3 H3C 109.5 . . ?
H3A C3 H3C 109.5 . . ?
H3B C3 H3C 109.5 . . ?
C1 C4 H4A 109.5 . . ?
C1 C4 H4B 109.5 . . ?
H4A C4 H4B 109.5 . . ?
C1 C4 H4C 109.5 . . ?
H4A C4 H4C 109.5 . . ?
H4B C4 H4C 109.5 . . ?
C6 C5 C8 109.8(2) . . ?
C6 C5 C7 110.06(19) . . ?
C8 C5 C7 110.4(2) . . ?
C6 C5 P3 115.00(16) . . ?
C8 C5 P3 105.44(15) . . ?
C7 C5 P3 105.91(17) . . ?
C5 C6 H6A 109.5 . . ?
C5 C6 H6B 109.5 . . ?
H6A C6 H6B 109.5 . . ?
C5 C6 H6C 109.5 . . ?
H6A C6 H6C 109.5 . . ?
H6B C6 H6C 109.5 . . ?
C5 C7 H7A 109.5 . . ?
C5 C7 H7B 109.5 . . ?
H7A C7 H7B 109.5 . . ?
C5 C7 H7C 109.5 . . ?
H7A C7 H7C 109.5 . . ?
H7B C7 H7C 109.5 . . ?
C5 C8 H8A 109.5 . . ?
C5 C8 H8B 109.5 . . ?
H8A C8 H8B 109.5 . . ?
C5 C8 H8C 109.5 . . ?
H8A C8 H8C 109.5 . . ?
H8B C8 H8C 109.5 . . ?
C10 C9 C12 109.00(19) . . ?
C10 C9 C11 109.57(19) . . ?
C12 C9 C11 110.1(2) . . ?
C10 C9 P4 114.61(15) . . ?
C12 C9 P4 107.73(14) . . ?
C11 C9 P4 105.79(15) . . ?
C9 C10 H10A 109.5 . . ?
C9 C10 H10B 109.5 . . ?
H10A C10 H10B 109.5 . . ?
C9 C10 H10C 109.5 . . ?
H10A C10 H10C 109.5 . . ?
H10B C10 H10C 109.5 . . ?
C9 C11 H11A 109.5 . . ?
C9 C11 H11B 109.5 . . ?
H11A C11 H11B 109.5 . . ?
C9 C11 H11C 109.5 . . ?
H11A C11 H11C 109.5 . . ?
H11B C11 H11C 109.5 . . ?
C9 C12 H12A 109.5 . . ?
C9 C12 H12B 109.5 . . ?
H12A C12 H12B 109.5 . . ?
C9 C12 H12C 109.5 . . ?
H12A C12 H12C 109.5 . . ?
H12B C12 H12C 109.5 . . ?
C16 C13 C14 109.95(19) . . ?
C16 C13 C15 110.10(18) . . ?
C14 C13 C15 109.71(19) . . ?
C16 C13 P6 114.89(15) . . ?
C14 C13 P6 106.15(15) . . ?
C15 C13 P6 105.85(15) . . ?
C13 C14 H14A 109.5 . . ?
C13 C14 H14B 109.5 . . ?
H14A C14 H14B 109.5 . . ?
C13 C14 H14C 109.5 . . ?
H14A C14 H14C 109.5 . . ?
H14B C14 H14C 109.5 . . ?
C13 C15 H15A 109.5 . . ?
C13 C15 H15B 109.5 . . ?
H15A C15 H15B 109.5 . . ?
C13 C15 H15C 109.5 . . ?
H15A C15 H15C 109.5 . . ?
H15B C15 H15C 109.5 . . ?
C13 C16 H16A 109.5 . . ?
C13 C16 H16B 109.5 . . ?
H16A C16 H16B 109.5 . . ?
C13 C16 H16C 109.5 . . ?
H16A C16 H16C 109.5 . . ?
H16B C16 H16C 109.5 . . ?
C18 C17 C19 110.71(18) . . ?
C18 C17 C20 109.2(2) . . ?
C19 C17 C20 109.75(18) . . ?
C18 C17 P7 114.85(15) . . ?
C19 C17 P7 106.51(16) . . ?
C20 C17 P7 105.59(14) . . ?
C17 C18 H18A 109.5 . . ?
C17 C18 H18B 109.5 . . ?
H18A C18 H18B 109.5 . . ?
C17 C18 H18C 109.5 . . ?
H18A C18 H18C 109.5 . . ?
H18B C18 H18C 109.5 . . ?
C17 C19 H19A 109.5 . . ?
C17 C19 H19B 109.5 . . ?
H19A C19 H19B 109.5 . . ?
C17 C19 H19C 109.5 . . ?
H19A C19 H19C 109.5 . . ?
H19B C19 H19C 109.5 . . ?
C17 C20 H20A 109.5 . . ?
C17 C20 H20B 109.5 . . ?
H20A C20 H20B 109.5 . . ?
C17 C20 H20C 109.5 . . ?
H20A C20 H20C 109.5 . . ?
H20B C20 H20C 109.5 . . ?
C23 C21 C22 108.60(19) . . ?
C23 C21 C24 109.9(2) . . ?
C22 C21 C24 110.6(2) . . ?
C23 C21 P8 114.59(15) . . ?
C22 C21 P8 107.33(14) . . ?
C24 C21 P8 105.71(15) . . ?
C21 C22 H22A 109.5 . . ?
C21 C22 H22B 109.5 . . ?
H22A C22 H22B 109.5 . . ?
C21 C22 H22C 109.5 . . ?
H22A C22 H22C 109.5 . . ?
H22B C22 H22C 109.5 . . ?
C21 C23 H23A 109.5 . . ?
C21 C23 H23B 109.5 . . ?
H23A C23 H23B 109.5 . . ?
C21 C23 H23C 109.5 . . ?
H23A C23 H23C 109.5 . . ?
H23B C23 H23C 109.5 . . ?
C21 C24 H24A 109.5 . . ?
C21 C24 H24B 109.5 . . ?
H24A C24 H24B 109.5 . . ?
C21 C24 H24C 109.5 . . ?
H24A C24 H24C 109.5 . . ?
H24B C24 H24C 109.5 . . ?
C27 C25 C28 109.90(19) . . ?
C27 C25 C26 109.51(19) . . ?
C28 C25 C26 110.40(18) . . ?
C27 C25 P10 115.13(14) . . ?
C28 C25 P10 106.12(15) . . ?
C26 C25 P10 105.64(15) . . ?
C25 C26 H26A 109.5 . . ?
C25 C26 H26B 109.5 . . ?
H26A C26 H26B 109.5 . . ?
C25 C26 H26C 109.5 . . ?
H26A C26 H26C 109.5 . . ?
H26B C26 H26C 109.5 . . ?
C25 C27 H27A 109.5 . . ?
C25 C27 H27B 109.5 . . ?
H27A C27 H27B 109.5 . . ?
C25 C27 H27C 109.5 . . ?
H27A C27 H27C 109.5 . . ?
H27B C27 H27C 109.5 . . ?
C25 C28 H28A 109.5 . . ?
C25 C28 H28B 109.5 . . ?
H28A C28 H28B 109.5 . . ?
C25 C28 H28C 109.5 . . ?
H28A C28 H28C 109.5 . . ?
H28B C28 H28C 109.5 . . ?
C30 C29 C32 110.06(18) . . ?
C30 C29 C31 110.49(19) . . ?
C32 C29 C31 109.36(19) . . ?
C30 C29 P11 106.26(15) . . ?
C32 C29 P11 114.70(15) . . ?
C31 C29 P11 105.86(14) . . ?
C29 C30 H30A 109.5 . . ?
C29 C30 H30B 109.5 . . ?
H30A C30 H30B 109.5 . . ?
C29 C30 H30C 109.5 . . ?
H30A C30 H30C 109.5 . . ?
H30B C30 H30C 109.5 . . ?
C29 C31 H31A 109.5 . . ?
C29 C31 H31B 109.5 . . ?
H31A C31 H31B 109.5 . . ?
C29 C31 H31C 109.5 . . ?
H31A C31 H31C 109.5 . . ?
H31B C31 H31C 109.5 . . ?
C29 C32 H32A 109.5 . . ?
C29 C32 H32B 109.5 . . ?
H32A C32 H32B 109.5 . . ?
C29 C32 H32C 109.5 . . ?
H32A C32 H32C 109.5 . . ?
H32B C32 H32C 109.5 . . ?
C34 C33 C36 109.20(19) . . ?
C34 C33 C35 109.7(2) . . ?
C36 C33 C35 110.2(2) . . ?
C34 C33 P12 114.32(15) . . ?
C36 C33 P12 107.95(15) . . ?
C35 C33 P12 105.36(15) . . ?
C33 C34 H34A 109.5 . . ?
C33 C34 H34B 109.5 . . ?
H34A C34 H34B 109.5 . . ?
C33 C34 H34C 109.5 . . ?
H34A C34 H34C 109.5 . . ?
H34B C34 H34C 109.5 . . ?
C33 C35 H35A 109.5 . . ?
C33 C35 H35B 109.5 . . ?
H35A C35 H35B 109.5 . . ?
C33 C35 H35C 109.5 . . ?
H35A C35 H35C 109.5 . . ?
H35B C35 H35C 109.5 . . ?
C33 C36 H36A 109.5 . . ?
C33 C36 H36B 109.5 . . ?
H36A C36 H36B 109.5 . . ?
C33 C36 H36C 109.5 . . ?
H36A C36 H36C 109.5 . . ?
H36B C36 H36C 109.5 . . ?

loop_
_geom_bond_atom_site_label_1
_geom_bond_atom_site_label_2
_geom_bond_distance
_geom_bond_site_symmetry_2
_geom_bond_publ_flag
Sb1 P5 2.5371(5) . ?
Sb1 P1 2.5397(5) . ?
Sb1 P9 2.5408(5) . ?
P1 P4 2.2177(8) . ?
P1 P2 2.2242(7) . ?
P2 C1 1.888(2) . ?
P2 P3 2.2190(8) . ?
P3 C5 1.887(2) . ?
P3 P4 2.2178(7) . ?
P4 C9 1.889(2) . ?
P5 P8 2.2206(7) . ?
P5 P6 2.2244(7) . ?
P6 C13 1.884(2) . ?
P6 P7 2.2143(7) . ?
P7 C17 1.886(2) . ?
P7 P8 2.2175(8) . ?
P8 C21 1.893(2) . ?
P9 P12 2.2185(7) . ?
P9 P10 2.2249(8) . ?
P10 C25 1.888(2) . ?
P10 P11 2.2176(8) . ?
P11 C29 1.890(2) . ?
P11 P12 2.2183(8) . ?
P12 C33 1.889(2) . ?
C1 C2 1.528(3) . ?
C1 C3 1.528(3) . ?
C1 C4 1.530(3) . ?
C2 H2A 0.9800 . ?
C2 H2B 0.9800 . ?
C2 H2C 0.9800 . ?
C3 H3A 0.9800 . ?
C3 H3B 0.9800 . ?
C3 H3C 0.9800 . ?
C4 H4A 0.9800 . ?
C4 H4B 0.9800 . ?
C4 H4C 0.9800 . ?
C5 C6 1.521(3) . ?
C5 C8 1.535(3) . ?
C5 C7 1.541(3) . ?
C6 H6A 0.9800 . ?
C6 H6B 0.9800 . ?
C6 H6C 0.9800 . ?
C7 H7A 0.9800 . ?
C7 H7B 0.9800 . ?
C7 H7C 0.9800 . ?
C8 H8A 0.9800 . ?
C8 H8B 0.9800 . ?
C8 H8C 0.9800 . ?
C9 C10 1.519(3) . ?
C9 C12 1.524(3) . ?
C9 C11 1.527(3) . ?
C10 H10A 0.9800 . ?
C10 H10B 0.9800 . ?
C10 H10C 0.9800 . ?
C11 H11A 0.9800 . ?
C11 H11B 0.9800 . ?
C11 H11C 0.9800 . ?
C12 H12A 0.9800 . ?
C12 H12B 0.9800 . ?
C12 H12C 0.9800 . ?
C13 C16 1.524(3) . ?
C13 C14 1.530(3) . ?
C13 C15 1.531(3) . ?
C14 H14A 0.9800 . ?
C14 H14B 0.9800 . ?
C14 H14C 0.9800 . ?
C15 H15A 0.9800 . ?
C15 H15B 0.9800 . ?
C15 H15C 0.9800 . ?
C16 H16A 0.9800 . ?
C16 H16B 0.9800 . ?
C16 H16C 0.9800 . ?
C17 C18 1.526(3) . ?
C17 C19 1.526(3) . ?
C17 C20 1.534(3) . ?
C18 H18A 0.9800 . ?
C18 H18B 0.9800 . ?
C18 H18C 0.9800 . ?
C19 H19A 0.9800 . ?
C19 H19B 0.9800 . ?
C19 H19C 0.9800 . ?
C20 H20A 0.9800 . ?
C20 H20B 0.9800 . ?
C20 H20C 0.9800 . ?
C21 C23 1.513(3) . ?
C21 C22 1.518(3) . ?
C21 C24 1.521(3) . ?
C22 H22A 0.9800 . ?
C22 H22B 0.9800 . ?
C22 H22C 0.9800 . ?
C23 H23A 0.9800 . ?
C23 H23B 0.9800 . ?
C23 H23C 0.9800 . ?
C24 H24A 0.9800 . ?
C24 H24B 0.9800 . ?
C24 H24C 0.9800 . ?
C25 C27 1.524(3) . ?
C25 C28 1.530(3) . ?
C25 C26 1.531(3) . ?
C26 H26A 0.9800 . ?
C26 H26B 0.9800 . ?
C26 H26C 0.9800 . ?
C27 H27A 0.9800 . ?
C27 H27B 0.9800 . ?
C27 H27C 0.9800 . ?
C28 H28A 0.9800 . ?
C28 H28B 0.9800 . ?
C28 H28C 0.9800 . ?
C29 C30 1.526(3) . ?
C29 C32 1.527(3) . ?
C29 C31 1.532(3) . ?
C30 H30A 0.9800 . ?
C30 H30B 0.9800 . ?
C30 H30C 0.9800 . ?
C31 H31A 0.9800 . ?
C31 H31B 0.9800 . ?
C31 H31C 0.9800 . ?
C32 H32A 0.9800 . ?
C32 H32B 0.9800 . ?
C32 H32C 0.9800 . ?
C33 C34 1.519(3) . ?
C33 C36 1.522(3) . ?
C33 C35 1.525(3) . ?
C34 H34A 0.9800 . ?
C34 H34B 0.9800 . ?
C34 H34C 0.9800 . ?
C35 H35A 0.9800 . ?
C35 H35B 0.9800 . ?
C35 H35C 0.9800 . ?
C36 H36A 0.9800 . ?
C36 H36B 0.9800 . ?
C36 H36C 0.9800 . ?
